data_7047846
loop_
_publ_author_name
'Fern\'andez-Figueiras, Adolfo'
'Lucio-Mart\'inez, F\'atima'
'Mun\'in-Cruz, Paula'
'Polo-Ces, Paula'
'Reigosa, Francisco'
'Adams, Harry'
'Pereira, M. Teresa'
'Vila, Jos\'e M'

_publ_section_title
;
 Palladium iminophosphorane complexes: the pre-cursors to the missing link
 in triphenylphosphane chalcogenide metallacycles.
;
_journal_issue 44
_journal_name_full 'Dalton transactions (Cambridge, England : 2003)'
_journal_page_first 15801
_journal_page_last 15807
_journal_paper_doi 10.1039/c8dt03062f
_journal_volume 47
_journal_year 2018
_chemical_formula_sum 'C50 H42 N O P3 Pd'
_chemical_formula_weight 872.15
_space_group_crystal_system monoclinic
_space_group_IT_number 15
_space_group_name_Hall '-C 2yc'
_space_group_name_H-M_alt 'C 1 2/c 1'
_symmetry_space_group_name_Hall '-C 2yc'
_symmetry_space_group_name_H-M 'C 1 2/c 1'
_atom_sites_solution_hydrogens geom
_audit_creation_method SHELXL-2016/4
_audit_update_record
;
2018-07-13 deposited with the CCDC.
2018-10-11 downloaded from the CCDC.
;
_cell_angle_alpha 90
_cell_angle_beta 98.606(3)
_cell_angle_gamma 90
_cell_formula_units_Z 8
_cell_length_a 24.4601(12)
_cell_length_b 14.8032(7)
_cell_length_c 25.3318(12)
_cell_measurement_reflns_used 1817
_cell_measurement_temperature 100(2)
_cell_measurement_theta_max 26.07
_cell_measurement_theta_min 2.38
_cell_volume 9069.1(8)
_computing_cell_refinement 'Bruker SAINT'
_computing_data_collection 'Bruker APEX2'
_computing_data_reduction 'Bruker SAINT'
_computing_molecular_graphics 'Bruker SHELXTL'
_computing_publication_material 'Bruker SHELXTL'
_computing_structure_refinement 'SHELXL-2016/4 (Sheldrick, 2016)'
_computing_structure_solution 'SHELXL-2016/4 (Sheldrick, 2016)'
_diffrn_ambient_temperature 100(2)
_diffrn_measured_fraction_theta_full 1.000
_diffrn_measured_fraction_theta_max 1.000
_diffrn_measurement_device_type 'Bruker APEX-II CCD'
_diffrn_measurement_method '\f and \w scans'
_diffrn_radiation_type MoK\a
_diffrn_radiation_wavelength 0.71073
_diffrn_reflns_av_R_equivalents 0.0607
_diffrn_reflns_av_unetI/netI 0.0573
_diffrn_reflns_Laue_measured_fraction_full 1.000
_diffrn_reflns_Laue_measured_fraction_max 1.000
_diffrn_reflns_limit_h_max 30
_diffrn_reflns_limit_h_min -30
_diffrn_reflns_limit_k_max 18
_diffrn_reflns_limit_k_min -18
_diffrn_reflns_limit_l_max 31
_diffrn_reflns_limit_l_min -30
_diffrn_reflns_number 63575
_diffrn_reflns_point_group_measured_fraction_full 1.000
_diffrn_reflns_point_group_measured_fraction_max 1.000
_diffrn_reflns_theta_full 25.242
_diffrn_reflns_theta_max 26.372
_diffrn_reflns_theta_min 1.613
_exptl_absorpt_coefficient_mu 0.551
_exptl_absorpt_correction_T_max 0.9583
_exptl_absorpt_correction_T_min 0.8869
_exptl_absorpt_correction_type multi-scans
_exptl_absorpt_process_details sadabs
_exptl_crystal_colour orange
_exptl_crystal_density_diffrn 1.278
_exptl_crystal_description plate
_exptl_crystal_F_000 3584
_exptl_crystal_size_max 0.180
_exptl_crystal_size_mid 0.170
_exptl_crystal_size_min 0.070
_refine_diff_density_max 0.504
_refine_diff_density_min -0.392
_refine_diff_density_rms 0.083
_refine_ls_extinction_method none
_refine_ls_goodness_of_fit_ref 1.059
_refine_ls_hydrogen_treatment constr
_refine_ls_matrix_type full
_refine_ls_number_parameters 505
_refine_ls_number_reflns 9279
_refine_ls_number_restraints 0
_refine_ls_restrained_S_all 1.059
_refine_ls_R_factor_all 0.0683
_refine_ls_R_factor_gt 0.0419
_refine_ls_shift/su_max 0.004
_refine_ls_shift/su_mean 0.001
_refine_ls_structure_factor_coef Fsqd
_refine_ls_weighting_details 'w=1/[\s^2^(Fo^2^)+(0.0509P)^2^+8.0610P] where P=(Fo^2^+2Fc^2^)/3'
_refine_ls_weighting_scheme calc
_refine_ls_wR_factor_gt 0.1027
_refine_ls_wR_factor_ref 0.1099
_reflns_Friedel_coverage 0.000
_reflns_number_gt 6621
_reflns_number_total 9279
_reflns_threshold_expression 'I > 2\s(I)'
_cod_data_source_file c8dt03062f2.cif
_cod_data_source_block shelx_CCDC3
_cod_depositor_comments 'Adding full bibliography for 7047843--7047847.cif.'
_cod_database_code 7047846
_shelx_shelxl_version_number 2016/4
_shelx_space_group_comment
;
The symmetry employed for this shelxl refinement is uniquely defined
by the following loop, which should always be used as a source of
symmetry information in preference to the above space-group names.
They are only intended as comments.
;
_shelx_estimated_absorpt_t_min 0.907
_shelx_estimated_absorpt_t_max 0.962
_platon_squeeze_void_probe_radius 1.20

loop_
_space_group_symop_operation_xyz
'x, y, z'
'-x, y, -z+1/2'
'x+1/2, y+1/2, z'
'-x+1/2, y+1/2, -z+1/2'
'-x, -y, -z'
'x, -y, z-1/2'
'-x+1/2, -y+1/2, -z'
'x+1/2, -y+1/2, z-1/2'

loop_
_atom_site_label
_atom_site_type_symbol
_atom_site_fract_x
_atom_site_fract_y
_atom_site_fract_z
_atom_site_U_iso_or_equiv
_atom_site_adp_type
_atom_site_occupancy
_atom_site_site_symmetry_order
_atom_site_calc_flag
_atom_site_refinement_flags_posn
_atom_site_refinement_flags_adp
C2 C 0.64918(16) 0.1722(3) 0.60449(16) 0.0378(9) Uani 1 1 d . .
C3 C 0.6675(2) 0.0824(3) 0.61145(19) 0.0530(12) Uani 1 1 d . .
H3 H 0.646780 0.039286 0.627911 0.064 Uiso 1 1 calc R U
C4 C 0.7156(2) 0.0584(3) 0.5942(2) 0.0583(14) Uani 1 1 d . .
H4 H 0.727612 -0.002582 0.598121 0.070 Uiso 1 1 calc R U
C5 C 0.74743(18) 0.1193(3) 0.57118(18) 0.0480(11) Uani 1 1 d . .
H5 H 0.781259 0.101176 0.560210 0.058 Uiso 1 1 calc R U
C6 C 0.72894(15) 0.2078(2) 0.56441(14) 0.0330(9) Uani 1 1 d . .
H6 H 0.750039 0.250283 0.547884 0.040 Uiso 1 1 calc R U
C7 C 0.67989(15) 0.2353(2) 0.58144(14) 0.0283(8) Uani 1 1 d . .
C8 C 0.56730(14) 0.4214(3) 0.60115(14) 0.0298(8) Uani 1 1 d . .
C9 C 0.57203(15) 0.5141(3) 0.60897(16) 0.0394(10) Uani 1 1 d . .
H9 H 0.593663 0.548584 0.588143 0.047 Uiso 1 1 calc R U
C10 C 0.54553(17) 0.5571(3) 0.64689(17) 0.0485(11) Uani 1 1 d . .
H10 H 0.548755 0.620643 0.651575 0.058 Uiso 1 1 calc R U
C11 C 0.51471(17) 0.5075(4) 0.67751(17) 0.0517(12) Uani 1 1 d . .
H11 H 0.496800 0.536889 0.703562 0.062 Uiso 1 1 calc R U
C12 C 0.50960(15) 0.4153(3) 0.67066(16) 0.0455(11) Uani 1 1 d . .
H12 H 0.488197 0.381373 0.691982 0.055 Uiso 1 1 calc R U
C13 C 0.53593(14) 0.3715(3) 0.63231(15) 0.0379(9) Uani 1 1 d . .
H13 H 0.532373 0.307986 0.627592 0.046 Uiso 1 1 calc R U
C14 C 0.55840(14) 0.2962(2) 0.51007(13) 0.0251(8) Uani 1 1 d . .
C15 C 0.50143(14) 0.3123(2) 0.50331(14) 0.0278(8) Uani 1 1 d . .
H15 H 0.486509 0.355504 0.524966 0.033 Uiso 1 1 calc R U
C16 C 0.46711(15) 0.2647(2) 0.46483(16) 0.0348(9) Uani 1 1 d . .
H16 H 0.428434 0.275930 0.459836 0.042 Uiso 1 1 calc R U
C17 C 0.48835(15) 0.2008(2) 0.43333(15) 0.0329(9) Uani 1 1 d . .
H17 H 0.464523 0.168374 0.406858 0.039 Uiso 1 1 calc R U
C18 C 0.54450(15) 0.1850(3) 0.44103(14) 0.0328(9) Uani 1 1 d . .
H18 H 0.559205 0.140626 0.419965 0.039 Uiso 1 1 calc R U
C19 C 0.57957(15) 0.2322(2) 0.47861(14) 0.0298(8) Uani 1 1 d . .
H19 H 0.618236 0.221001 0.483067 0.036 Uiso 1 1 calc R U
C20 C 0.62281(14) 0.4594(2) 0.51181(14) 0.0237(8) Uani 1 1 d . .
C21 C 0.58836(14) 0.4905(2) 0.46649(13) 0.0253(8) Uani 1 1 d . .
H21 H 0.552609 0.465164 0.456608 0.030 Uiso 1 1 calc R U
C22 C 0.60682(15) 0.5585(2) 0.43614(14) 0.0306(8) Uani 1 1 d . .
H22 H 0.583853 0.580231 0.405175 0.037 Uiso 1 1 calc R U
C23 C 0.65918(15) 0.5948(2) 0.45128(14) 0.0302(8) Uani 1 1 d . .
H23 H 0.671935 0.641845 0.430696 0.036 Uiso 1 1 calc R U
C24 C 0.69276(14) 0.5630(2) 0.49599(14) 0.0270(8) Uani 1 1 d . .
H24 H 0.728632 0.588229 0.505257 0.032 Uiso 1 1 calc R U
C25 C 0.67579(13) 0.4952(2) 0.52802(13) 0.0234(7) Uani 1 1 d . .
C26 C 0.72819(14) 0.6655(2) 0.61264(15) 0.0299(8) Uani 1 1 d . .
C27 C 0.68782(14) 0.6763(2) 0.64513(15) 0.0297(8) Uani 1 1 d . .
H27 H 0.682748 0.630837 0.670408 0.036 Uiso 1 1 calc R U
C28 C 0.65466(14) 0.7531(2) 0.64113(16) 0.0349(9) Uani 1 1 d . .
H28 H 0.627928 0.761017 0.664356 0.042 Uiso 1 1 calc R U
C29 C 0.66086(15) 0.8177(2) 0.60317(16) 0.0367(9) Uani 1 1 d . .
H29 H 0.638094 0.869995 0.599935 0.044 Uiso 1 1 calc R U
C30 C 0.70031(15) 0.8062(3) 0.56980(17) 0.0389(10) Uani 1 1 d . .
H30 H 0.703761 0.850122 0.543173 0.047 Uiso 1 1 calc R U
C31 C 0.73459(15) 0.7319(2) 0.57467(16) 0.0350(9) Uani 1 1 d . .
H31 H 0.762389 0.725791 0.552435 0.042 Uiso 1 1 calc R U
C32 C 0.82705(15) 0.5755(2) 0.58441(16) 0.0324(9) Uani 1 1 d . .
C33 C 0.83591(15) 0.5149(3) 0.54489(15) 0.0351(9) Uani 1 1 d . .
H33 H 0.809503 0.469060 0.533839 0.042 Uiso 1 1 calc R U
C34 C 0.88391(16) 0.5216(3) 0.52137(18) 0.0446(11) Uani 1 1 d . .
H34 H 0.889823 0.480663 0.493908 0.054 Uiso 1 1 calc R U
C35 C 0.92221(18) 0.5864(3) 0.5375(2) 0.0553(13) Uani 1 1 d . .
H35 H 0.955065 0.589925 0.521802 0.066 Uiso 1 1 calc R U
C36 C 0.91327(18) 0.6471(3) 0.5768(2) 0.0644(15) Uani 1 1 d . .
H36 H 0.939773 0.692843 0.587852 0.077 Uiso 1 1 calc R U
C37 C 0.86623(16) 0.6413(3) 0.59992(19) 0.0482(11) Uani 1 1 d . .
H37 H 0.860457 0.683053 0.627001 0.058 Uiso 1 1 calc R U
C38 C 0.80554(14) 0.2701(2) 0.67746(14) 0.0259(8) Uani 1 1 d . .
C39 C 0.84911(15) 0.2628(3) 0.64806(16) 0.0388(10) Uani 1 1 d . .
H39 H 0.858361 0.312873 0.627647 0.047 Uiso 1 1 calc R U
C40 C 0.87901(16) 0.1837(3) 0.64826(17) 0.0448(11) Uani 1 1 d . .
H40 H 0.908830 0.179459 0.628289 0.054 Uiso 1 1 calc R U
C41 C 0.86530(16) 0.1103(3) 0.67777(16) 0.0390(10) Uani 1 1 d . .
H41 H 0.885827 0.055761 0.678198 0.047 Uiso 1 1 calc R U
C42 C 0.82176(16) 0.1168(3) 0.70650(15) 0.0363(9) Uani 1 1 d . .
H42 H 0.812112 0.066391 0.726437 0.044 Uiso 1 1 calc R U
C43 C 0.79230(15) 0.1959(2) 0.70634(14) 0.0312(8) Uani 1 1 d . .
H43 H 0.762467 0.199688 0.726324 0.037 Uiso 1 1 calc R U
C44 C 0.72314(13) 0.3667(2) 0.72593(13) 0.0243(7) Uani 1 1 d . .
C45 C 0.74047(17) 0.3856(3) 0.77934(15) 0.0414(10) Uani 1 1 d . .
H45 H 0.777268 0.405542 0.790722 0.050 Uiso 1 1 calc R U
C46 C 0.70458(18) 0.3757(3) 0.81616(16) 0.0488(11) Uani 1 1 d . .
H46 H 0.716873 0.390102 0.852547 0.059 Uiso 1 1 calc R U
C47 C 0.65180(16) 0.3456(2) 0.80125(15) 0.0343(9) Uani 1 1 d . .
H47 H 0.627439 0.339540 0.826933 0.041 Uiso 1 1 calc R U
C48 C 0.63442(16) 0.3244(3) 0.74902(15) 0.0445(11) Uani 1 1 d . .
H48 H 0.598299 0.300872 0.738455 0.053 Uiso 1 1 calc R U
C49 C 0.66930(15) 0.3370(3) 0.71147(16) 0.0434(10) Uani 1 1 d . .
H49 H 0.656043 0.325017 0.674947 0.052 Uiso 1 1 calc R U
C50 C 0.79677(14) 0.5530(2) 0.68929(15) 0.0306(8) Uani 1 1 d . .
H50A H 0.826052 0.599074 0.698167 0.037 Uiso 1 1 calc R U
H50B H 0.767631 0.564018 0.711759 0.037 Uiso 1 1 calc R U
C51 C 0.82056(14) 0.4604(2) 0.69988(16) 0.0321(9) Uani 1 1 d . .
H51A H 0.832393 0.451944 0.738675 0.038 Uiso 1 1 calc R U
H52B H 0.853281 0.452664 0.681549 0.038 Uiso 1 1 calc R U
N1 N 0.66433(11) 0.32722(18) 0.57436(11) 0.0246(6) Uani 1 1 d . .
O1 O 0.60115(11) 0.20065(19) 0.61944(11) 0.0460(7) Uani 1 1 d . .
P1 P 0.60479(4) 0.36881(6) 0.55254(4) 0.0237(2) Uani 1 1 d . .
P2 P 0.76743(4) 0.56115(6) 0.61854(4) 0.0267(2) Uani 1 1 d . .
P3 P 0.76731(4) 0.37610(6) 0.67498(4) 0.0248(2) Uani 1 1 d . .
PD1 Pd 0.71876(2) 0.43579(2) 0.59534(2) 0.02275(9) Uani 1 1 d . .

loop_
_atom_site_aniso_label
_atom_site_aniso_U_11
_atom_site_aniso_U_22
_atom_site_aniso_U_33
_atom_site_aniso_U_23
_atom_site_aniso_U_13
_atom_site_aniso_U_12
C2 0.041(2) 0.032(2) 0.039(2) 0.0051(18) 0.0018(19) -0.0039(18)
C3 0.062(3) 0.034(2) 0.059(3) 0.010(2) -0.003(2) -0.008(2)
C4 0.065(3) 0.028(2) 0.072(3) -0.001(2) -0.020(3) 0.011(2)
C5 0.047(3) 0.040(3) 0.054(3) -0.018(2) -0.006(2) 0.010(2)
C6 0.040(2) 0.029(2) 0.029(2) -0.0045(17) 0.0015(17) 0.0083(17)
C7 0.038(2) 0.0230(18) 0.0216(19) 0.0017(15) -0.0038(16) 0.0001(16)
C8 0.0245(18) 0.041(2) 0.0245(19) 0.0001(17) 0.0063(15) 0.0005(16)
C9 0.037(2) 0.045(3) 0.039(2) -0.012(2) 0.0147(19) -0.0007(19)
C10 0.049(3) 0.055(3) 0.043(3) -0.019(2) 0.014(2) 0.004(2)
C11 0.041(2) 0.080(4) 0.034(2) -0.018(2) 0.005(2) 0.015(2)
C12 0.027(2) 0.083(4) 0.029(2) 0.005(2) 0.0130(17) 0.001(2)
C13 0.030(2) 0.050(3) 0.036(2) -0.0006(19) 0.0101(18) -0.0028(18)
C14 0.0296(19) 0.0254(18) 0.0216(18) 0.0038(15) 0.0075(15) -0.0020(15)
C15 0.0262(18) 0.0254(19) 0.034(2) 0.0006(16) 0.0101(16) 0.0008(16)
C16 0.0236(19) 0.036(2) 0.045(2) -0.0023(19) 0.0060(17) -0.0012(17)
C17 0.037(2) 0.029(2) 0.032(2) 0.0020(17) 0.0036(17) -0.0089(17)
C18 0.041(2) 0.032(2) 0.027(2) -0.0040(17) 0.0090(17) -0.0016(18)
C19 0.0293(19) 0.034(2) 0.027(2) 0.0017(16) 0.0060(16) 0.0024(16)
C20 0.0252(18) 0.0216(18) 0.0272(19) 0.0002(14) 0.0134(15) 0.0062(14)
C21 0.0251(18) 0.0260(19) 0.0256(19) 0.0008(15) 0.0061(15) 0.0011(15)
C22 0.035(2) 0.032(2) 0.0259(19) 0.0079(17) 0.0064(16) 0.0107(17)
C23 0.037(2) 0.0259(19) 0.031(2) 0.0086(16) 0.0162(17) 0.0062(16)
C24 0.0247(18) 0.0260(18) 0.032(2) 0.0017(17) 0.0108(15) 0.0010(15)
C25 0.0239(17) 0.0195(17) 0.0291(19) 0.0026(15) 0.0114(15) 0.0065(14)
C26 0.0262(18) 0.0229(19) 0.041(2) -0.0041(17) 0.0068(17) -0.0065(15)
C27 0.033(2) 0.0207(18) 0.035(2) 0.0014(16) 0.0052(17) -0.0085(16)
C28 0.0258(19) 0.033(2) 0.046(2) -0.0011(19) 0.0079(17) -0.0035(16)
C29 0.030(2) 0.024(2) 0.055(3) 0.0042(19) 0.0034(19) 0.0013(16)
C30 0.037(2) 0.027(2) 0.054(3) 0.0124(19) 0.010(2) -0.0010(17)
C31 0.035(2) 0.025(2) 0.047(2) 0.0070(18) 0.0116(18) -0.0058(17)
C32 0.0286(19) 0.0200(18) 0.050(2) 0.0088(18) 0.0122(18) -0.0010(15)
C33 0.033(2) 0.032(2) 0.042(2) 0.0149(18) 0.0092(18) 0.0035(17)
C34 0.042(2) 0.042(2) 0.055(3) 0.021(2) 0.022(2) 0.016(2)
C35 0.037(2) 0.051(3) 0.086(4) 0.025(3) 0.036(3) 0.003(2)
C36 0.044(3) 0.039(3) 0.118(5) 0.009(3) 0.037(3) -0.007(2)
C37 0.039(2) 0.036(2) 0.074(3) 0.002(2) 0.024(2) -0.0074(19)
C38 0.0267(18) 0.0272(19) 0.0237(18) 0.0000(15) 0.0037(15) 0.0018(15)
C39 0.038(2) 0.035(2) 0.047(2) 0.0086(19) 0.0186(19) 0.0050(18)
C40 0.035(2) 0.045(3) 0.060(3) 0.005(2) 0.026(2) 0.0081(19)
C41 0.043(2) 0.033(2) 0.042(2) -0.0014(19) 0.0097(19) 0.0144(18)
C42 0.052(2) 0.029(2) 0.031(2) 0.0032(17) 0.0168(19) 0.0049(18)
C43 0.038(2) 0.029(2) 0.028(2) 0.0015(16) 0.0109(17) 0.0030(17)
C44 0.0276(19) 0.0205(17) 0.0248(19) 0.0013(15) 0.0040(15) 0.0037(15)
C45 0.044(2) 0.047(3) 0.033(2) 0.0004(19) 0.0064(19) -0.015(2)
C46 0.067(3) 0.057(3) 0.025(2) -0.006(2) 0.014(2) -0.022(2)
C47 0.046(2) 0.032(2) 0.028(2) 0.0012(17) 0.0151(18) 0.0032(18)
C48 0.031(2) 0.073(3) 0.030(2) 0.005(2) 0.0057(18) -0.006(2)
C49 0.035(2) 0.070(3) 0.025(2) -0.001(2) 0.0054(17) -0.010(2)
C50 0.0270(19) 0.0245(19) 0.040(2) -0.0006(17) 0.0033(16) -0.0051(15)
C51 0.0249(19) 0.033(2) 0.038(2) 0.0020(17) 0.0029(17) -0.0032(16)
N1 0.0247(15) 0.0232(15) 0.0268(16) 0.0021(13) 0.0063(12) -0.0025(12)
O1 0.0438(16) 0.0476(17) 0.0483(18) 0.0095(14) 0.0123(14) -0.0117(14)
P1 0.0240(5) 0.0253(5) 0.0234(5) 0.0010(4) 0.0085(4) -0.0020(4)
P2 0.0238(5) 0.0225(5) 0.0348(5) 0.0056(4) 0.0080(4) -0.0021(4)
P3 0.0243(5) 0.0230(5) 0.0281(5) 0.0037(4) 0.0066(4) -0.0001(4)
PD1 0.02227(14) 0.02149(14) 0.02566(15) 0.00489(12) 0.00741(10) -0.00029(11)

loop_
_atom_type_symbol
_atom_type_description
_atom_type_scat_dispersion_real
_atom_type_scat_dispersion_imag
_atom_type_scat_source
C C 0.0033 0.0016 'International Tables Vol C Tables 4.2.6.8 and 6.1.1.4'
H H 0.0000 0.0000 'International Tables Vol C Tables 4.2.6.8 and 6.1.1.4'
N N 0.0061 0.0033 'International Tables Vol C Tables 4.2.6.8 and 6.1.1.4'
O O 0.0106 0.0060 'International Tables Vol C Tables 4.2.6.8 and 6.1.1.4'
P P 0.1023 0.0942 'International Tables Vol C Tables 4.2.6.8 and 6.1.1.4'
Pd Pd -0.9988 1.0072 'International Tables Vol C Tables 4.2.6.8 and 6.1.1.4'

loop_
_geom_angle_atom_site_label_1
_geom_angle_atom_site_label_2
_geom_angle_atom_site_label_3
_geom_angle
O1 C2 C7 117.2(3)
O1 C2 C3 122.2(4)
C7 C2 C3 120.6(4)
C4 C3 C2 118.8(4)
C4 C3 H3 120.6
C2 C3 H3 120.6
C3 C4 C5 122.4(4)
C3 C4 H4 118.8
C5 C4 H4 118.8
C4 C5 C6 118.4(4)
C4 C5 H5 120.8
C6 C5 H5 120.8
C7 C6 C5 121.1(4)
C7 C6 H6 119.4
C5 C6 H6 119.4
C2 C7 C6 118.7(3)
C2 C7 N1 123.4(3)
C6 C7 N1 117.9(3)
C13 C8 C9 119.0(3)
C13 C8 P1 122.2(3)
C9 C8 P1 118.7(3)
C8 C9 C10 120.9(4)
C8 C9 H9 119.6
C10 C9 H9 119.6
C11 C10 C9 119.9(4)
C11 C10 H10 120.1
C9 C10 H10 120.1
C10 C11 C12 120.3(4)
C10 C11 H11 119.8
C12 C11 H11 119.8
C11 C12 C13 120.2(4)
C11 C12 H12 119.9
C13 C12 H12 119.9
C8 C13 C12 119.8(4)
C8 C13 H13 120.1
C12 C13 H13 120.1
C19 C14 C15 119.8(3)
C19 C14 P1 119.7(3)
C15 C14 P1 120.0(3)
C16 C15 C14 119.3(3)
C16 C15 H15 120.4
C14 C15 H15 120.4
C15 C16 C17 120.9(3)
C15 C16 H16 119.6
C17 C16 H16 119.6
C18 C17 C16 119.0(3)
C18 C17 H17 120.5
C16 C17 H17 120.5
C19 C18 C17 121.2(3)
C19 C18 H18 119.4
C17 C18 H18 119.4
C18 C19 C14 119.8(3)
C18 C19 H19 120.1
C14 C19 H19 120.1
C21 C20 C25 122.2(3)
C21 C20 P1 123.5(3)
C25 C20 P1 114.3(3)
C22 C21 C20 119.4(3)
C22 C21 H21 120.3
C20 C21 H21 120.3
C21 C22 C23 119.5(3)
C21 C22 H22 120.2
C23 C22 H22 120.2
C22 C23 C24 120.4(3)
C22 C23 H23 119.8
C24 C23 H23 119.8
C23 C24 C25 122.1(3)
C23 C24 H24 118.9
C25 C24 H24 118.9
C24 C25 C20 116.4(3)
C24 C25 PD1 129.0(3)
C20 C25 PD1 114.5(2)
C27 C26 C31 119.3(3)
C27 C26 P2 117.7(3)
C31 C26 P2 122.9(3)
C26 C27 C28 120.7(3)
C26 C27 H27 119.6
C28 C27 H27 119.6
C29 C28 C27 119.5(3)
C29 C28 H28 120.2
C27 C28 H28 120.2
C28 C29 C30 119.9(3)
C28 C29 H29 120.0
C30 C29 H29 120.0
C31 C30 C29 120.9(4)
C31 C30 H30 119.5
C29 C30 H30 119.5
C30 C31 C26 119.5(3)
C30 C31 H31 120.2
C26 C31 H31 120.2
C33 C32 C37 119.0(3)
C33 C32 P2 119.5(3)
C37 C32 P2 121.3(3)
C32 C33 C34 119.6(4)
C32 C33 H33 120.2
C34 C33 H33 120.2
C35 C34 C33 120.4(4)
C35 C34 H34 119.8
C33 C34 H34 119.8
C34 C35 C36 119.9(4)
C34 C35 H35 120.0
C36 C35 H35 120.1
C37 C36 C35 120.0(4)
C37 C36 H36 120.0
C35 C36 H36 120.0
C36 C37 C32 121.0(4)
C36 C37 H37 119.5
C32 C37 H37 119.5
C43 C38 C39 118.6(3)
C43 C38 P3 122.8(3)
C39 C38 P3 118.5(3)
C40 C39 C38 120.7(4)
C40 C39 H39 119.6
C38 C39 H39 119.6
C41 C40 C39 119.7(3)
C41 C40 H40 120.1
C39 C40 H40 120.1
C42 C41 C40 119.8(4)
C42 C41 H41 120.1
C40 C41 H41 120.1
C43 C42 C41 120.2(4)
C43 C42 H42 119.9
C41 C42 H42 119.9
C42 C43 C38 120.9(3)
C42 C43 H43 119.6
C38 C43 H43 119.6
C45 C44 C49 117.6(3)
C45 C44 P3 123.6(3)
C49 C44 P3 118.8(3)
C46 C45 C44 120.4(4)
C46 C45 H45 119.8
C44 C45 H45 119.8
C47 C46 C45 121.2(4)
C47 C46 H46 119.4
C45 C46 H46 119.4
C46 C47 C48 119.2(3)
C46 C47 H47 120.4
C48 C47 H47 120.4
C47 C48 C49 120.1(4)
C47 C48 H48 120.0
C49 C48 H48 120.0
C48 C49 C44 121.4(4)
C48 C49 H49 119.3
C44 C49 H49 119.3
C51 C50 P2 108.7(3)
C51 C50 H50A 110.0
P2 C50 H50A 110.0
C51 C50 H50B 110.0
P2 C50 H50B 110.0
H50A C50 H50B 108.3
C50 C51 P3 108.8(2)
C50 C51 H51A 109.9
P3 C51 H51A 109.9
C50 C51 H52B 109.9
P3 C51 H52B 109.9
H51A C51 H52B 108.3
C7 N1 P1 128.8(2)
C7 N1 PD1 123.6(2)
P1 N1 PD1 107.58(14)
N1 P1 C20 101.40(15)
N1 P1 C14 115.90(15)
C20 P1 C14 106.91(16)
N1 P1 C8 117.12(16)
C20 P1 C8 105.25(16)
C14 P1 C8 108.91(16)
C32 P2 C26 108.31(16)
C32 P2 C50 104.38(17)
C26 P2 C50 105.17(17)
C32 P2 PD1 113.97(13)
C26 P2 PD1 115.54(11)
C50 P2 PD1 108.54(11)
C44 P3 C38 105.49(15)
C44 P3 C51 105.96(17)
C38 P3 C51 103.76(16)
C44 P3 PD1 111.22(11)
C38 P3 PD1 122.88(12)
C51 P3 PD1 106.20(12)
C25 PD1 N1 83.78(12)
C25 PD1 P2 92.81(10)
N1 PD1 P2 173.01(8)
C25 PD1 P3 176.57(9)
N1 PD1 P3 98.55(8)
P2 PD1 P3 84.60(3)

loop_
_geom_bond_atom_site_label_1
_geom_bond_atom_site_label_2
_geom_bond_distance
C2 O1 1.355(4)
C2 C7 1.382(5)
C2 C3 1.405(6)
C3 C4 1.362(6)
C3 H3 0.9500
C4 C5 1.375(6)
C4 H4 0.9500
C5 C6 1.388(5)
C5 H5 0.9500
C6 C7 1.395(5)
C6 H6 0.9500
C7 N1 1.417(4)
C8 C13 1.392(5)
C8 C9 1.389(5)
C8 P1 1.817(3)
C9 C10 1.391(5)
C9 H9 0.9500
C10 C11 1.372(6)
C10 H10 0.9500
C11 C12 1.380(6)
C11 H11 0.9500
C12 C13 1.402(5)
C12 H12 0.9500
C13 H13 0.9500
C14 C19 1.388(5)
C14 C15 1.399(5)
C14 P1 1.798(4)
C15 C16 1.381(5)
C15 H15 0.9500
C16 C17 1.388(5)
C16 H16 0.9500
C17 C18 1.378(5)
C17 H17 0.9500
C18 C19 1.374(5)
C18 H18 0.9500
C19 H19 0.9500
C20 C21 1.397(5)
C20 C25 1.404(5)
C20 P1 1.786(3)
C21 C22 1.383(5)
C21 H21 0.9500
C22 C23 1.389(5)
C22 H22 0.9500
C23 C24 1.378(5)
C23 H23 0.9500
C24 C25 1.393(4)
C24 H24 0.9500
C25 PD1 2.061(3)
C26 C27 1.386(5)
C26 C31 1.401(5)
C26 P2 1.812(4)
C27 C28 1.391(5)
C27 H27 0.9500
C28 C29 1.380(5)
C28 H28 0.9500
C29 C30 1.385(5)
C29 H29 0.9500
C30 C31 1.377(5)
C30 H30 0.9500
C31 H31 0.9500
C32 C33 1.385(5)
C32 C37 1.381(5)
C32 P2 1.816(4)
C33 C34 1.397(5)
C33 H33 0.9500
C34 C35 1.360(6)
C34 H34 0.9500
C35 C36 1.383(7)
C35 H35 0.9500
C36 C37 1.369(5)
C36 H36 0.9500
C37 H37 0.9500
C38 C43 1.385(5)
C38 C39 1.393(5)
C38 P3 1.823(3)
C39 C40 1.381(5)
C39 H39 0.9500
C40 C41 1.388(5)
C40 H40 0.9500
C41 C42 1.380(5)
C41 H41 0.9500
C42 C43 1.375(5)
C42 H42 0.9500
C43 H43 0.9500
C44 C45 1.385(5)
C44 C49 1.385(5)
C44 P3 1.808(3)
C45 C46 1.381(5)
C45 H45 0.9500
C46 C47 1.365(5)
C46 H46 0.9500
C47 C48 1.364(5)
C47 H47 0.9500
C48 C49 1.382(5)
C48 H48 0.9500
C49 H49 0.9500
C50 C51 1.499(5)
C50 P2 1.832(4)
C50 H50A 0.9900
C50 H50B 0.9900
C51 P3 1.845(4)
C51 H51A 0.9900
C51 H52B 0.9900
N1 P1 1.601(3)
N1 PD1 2.104(3)
P2 PD1 2.2353(9)
P3 PD1 2.3544(10)

loop_
_geom_torsion_atom_site_label_1
_geom_torsion_atom_site_label_2
_geom_torsion_atom_site_label_3
_geom_torsion_atom_site_label_4
_geom_torsion
O1 C2 C3 C4 178.4(4)
C7 C2 C3 C4 -1.2(6)
C2 C3 C4 C5 1.4(7)
C3 C4 C5 C6 -1.5(7)
C4 C5 C6 C7 1.4(6)
O1 C2 C7 C6 -178.5(3)
C3 C2 C7 C6 1.1(6)
O1 C2 C7 N1 1.8(5)
C3 C2 C7 N1 -178.6(4)
C5 C6 C7 C2 -1.2(5)
C5 C6 C7 N1 178.5(3)
C13 C8 C9 C10 -0.6(6)
P1 C8 C9 C10 -178.0(3)
C8 C9 C10 C11 0.7(6)
C9 C10 C11 C12 -0.4(7)
C10 C11 C12 C13 0.0(6)
C9 C8 C13 C12 0.3(6)
P1 C8 C13 C12 177.5(3)
C11 C12 C13 C8 0.0(6)
C19 C14 C15 C16 -0.8(5)
P1 C14 C15 C16 170.6(3)
C14 C15 C16 C17 0.7(5)
C15 C16 C17 C18 0.2(6)
C16 C17 C18 C19 -0.9(5)
C17 C18 C19 C14 0.8(5)
C15 C14 C19 C18 0.0(5)
P1 C14 C19 C18 -171.4(3)
C25 C20 C21 C22 0.4(5)
P1 C20 C21 C22 -177.3(3)
C20 C21 C22 C23 -0.1(5)
C21 C22 C23 C24 0.4(5)
C22 C23 C24 C25 -1.0(5)
C23 C24 C25 C20 1.2(5)
C23 C24 C25 PD1 178.8(3)
C21 C20 C25 C24 -0.8(5)
P1 C20 C25 C24 177.0(2)
C21 C20 C25 PD1 -178.9(2)
P1 C20 C25 PD1 -1.0(3)
C31 C26 C27 C28 -1.4(5)
P2 C26 C27 C28 -177.4(3)
C26 C27 C28 C29 2.1(5)
C27 C28 C29 C30 -0.7(6)
C28 C29 C30 C31 -1.5(6)
C29 C30 C31 C26 2.3(6)
C27 C26 C31 C30 -0.8(5)
P2 C26 C31 C30 174.9(3)
C37 C32 C33 C34 -0.3(6)
P2 C32 C33 C34 -175.2(3)
C32 C33 C34 C35 0.9(6)
C33 C34 C35 C36 -1.1(7)
C34 C35 C36 C37 0.8(7)
C35 C36 C37 C32 -0.2(7)
C33 C32 C37 C36 0.0(6)
P2 C32 C37 C36 174.7(4)
C43 C38 C39 C40 -0.9(6)
P3 C38 C39 C40 -179.4(3)
C38 C39 C40 C41 0.4(6)
C39 C40 C41 C42 0.3(6)
C40 C41 C42 C43 -0.6(6)
C41 C42 C43 C38 0.2(6)
C39 C38 C43 C42 0.6(6)
P3 C38 C43 C42 179.1(3)
C49 C44 C45 C46 -0.6(6)
P3 C44 C45 C46 -179.1(3)
C44 C45 C46 C47 1.2(7)
C45 C46 C47 C48 0.5(7)
C46 C47 C48 C49 -2.7(7)
C47 C48 C49 C44 3.4(7)
C45 C44 C49 C48 -1.6(6)
P3 C44 C49 C48 176.9(3)
P2 C50 C51 P3 -52.5(3)
C2 C7 N1 P1 -44.8(5)
C6 C7 N1 P1 135.6(3)
C2 C7 N1 PD1 132.4(3)
C6 C7 N1 PD1 -47.3(4)
C7 N1 P1 C20 -139.9(3)
PD1 N1 P1 C20 42.55(17)
C7 N1 P1 C14 -24.6(3)
PD1 N1 P1 C14 157.87(13)
C7 N1 P1 C8 106.2(3)
PD1 N1 P1 C8 -71.32(19)
C21 C20 P1 N1 149.9(3)
C25 C20 P1 N1 -28.0(3)
C21 C20 P1 C14 28.1(3)
C25 C20 P1 C14 -149.8(2)
C21 C20 P1 C8 -87.7(3)
C25 C20 P1 C8 94.5(3)
C19 C14 P1 N1 -29.7(3)
C15 C14 P1 N1 159.0(3)
C19 C14 P1 C20 82.5(3)
C15 C14 P1 C20 -88.9(3)
C19 C14 P1 C8 -164.2(3)
C15 C14 P1 C8 24.4(3)
C13 C8 P1 N1 -82.9(3)
C9 C8 P1 N1 94.4(3)
C13 C8 P1 C20 165.4(3)
C9 C8 P1 C20 -17.3(3)
C13 C8 P1 C14 51.1(4)
C9 C8 P1 C14 -131.7(3)
C33 C32 P2 C26 -125.1(3)
C37 C32 P2 C26 60.1(4)
C33 C32 P2 C50 123.2(3)
C37 C32 P2 C50 -51.5(4)
C33 C32 P2 PD1 4.9(3)
C37 C32 P2 PD1 -169.8(3)
C27 C26 P2 C32 -166.5(3)
C31 C26 P2 C32 17.7(4)
C27 C26 P2 C50 -55.4(3)
C31 C26 P2 C50 128.8(3)
C27 C26 P2 PD1 64.3(3)
C31 C26 P2 PD1 -111.5(3)
C51 C50 P2 C32 -77.1(3)
C51 C50 P2 C26 169.0(2)
C51 C50 P2 PD1 44.8(3)
C45 C44 P3 C38 83.7(3)
C49 C44 P3 C38 -94.8(3)
C45 C44 P3 C51 -25.9(4)
C49 C44 P3 C51 155.6(3)
C45 C44 P3 PD1 -140.9(3)
C49 C44 P3 PD1 40.6(3)
C43 C38 P3 C44 11.1(3)
C39 C38 P3 C44 -170.4(3)
C43 C38 P3 C51 122.2(3)
C39 C38 P3 C51 -59.3(3)
C43 C38 P3 PD1 -117.7(3)
C39 C38 P3 PD1 60.8(3)
C50 C51 P3 C44 -80.7(3)
C50 C51 P3 C38 168.5(3)
C50 C51 P3 PD1 37.7(3)

loop_
_platon_squeeze_void_nr
_platon_squeeze_void_average_x
_platon_squeeze_void_average_y
_platon_squeeze_void_average_z
_platon_squeeze_void_volume
_platon_squeeze_void_count_electrons
_platon_squeeze_void_content
1 0.500 0.023 0.250 399 110 ' '
2 0.500 -0.023 0.750 399 110 ' '
3 0.000 0.477 0.750 399 110 ' '
4 0.000 0.523 0.250 399 110 ' '
